data_7124951
loop_
_publ_author_name
'Ackermann, J.'
'Hagenbach, A.'
'Abram, U.'

_publ_section_title
;
 {Tc(NO)(Cp)(PPh3)}(+) - a novel technetium(i) core.
;
_journal_issue 67
_journal_name_full 'Chemical communications (Cambridge, England)'
_journal_page_first 10285
_journal_page_last 10288
_journal_paper_doi 10.1039/c6cc05811f
_journal_volume 52
_journal_year 2016
_chemical_formula_moiety 'C24 H20 N O P Tc, B F4'
_chemical_formula_sum 'C24 H20 B F4 N O2 P Tc'
_chemical_formula_weight 570.19
_chemical_name_common '[Tc(NO)(CO)(PPh3)]BF4'
_chemical_name_systematic
;        
hapto5-cyclopentadienylcarbonyl
triphenylphosphinenitrosyl technetium(I)
;
_space_group_crystal_system monoclinic
_space_group_IT_number 14
_space_group_name_Hall '-P 2ybc'
_space_group_name_H-M_alt 'P 1 21/c 1'
_atom_sites_solution_hydrogens geom
_atom_sites_solution_primary direct
_atom_sites_solution_secondary difmap
_audit_creation_method SHELXL-2014/7
_audit_update_record
;
2016-07-14 deposited with the CCDC.
2016-07-22 downloaded from the CCDC.
;
_cell_angle_alpha 90
_cell_angle_beta 100.29(1)
_cell_angle_gamma 90
_cell_formula_units_Z 4
_cell_length_a 9.270(1)
_cell_length_b 17.374(1)
_cell_length_c 14.270(1)
_cell_measurement_reflns_used 9576
_cell_measurement_temperature 100(2)
_cell_measurement_theta_max 26.42
_cell_measurement_theta_min 2.34
_cell_volume 2261.3(3)
_computing_cell_refinement 'Bruker SAINT'
_computing_data_collection 'Bruker APEX2'
_computing_data_reduction 'Bruker SAINT'
_computing_molecular_graphics ORTEP
_computing_publication_material WinGX
_computing_structure_refinement 'SHELXL-2014 (Sheldrick 2014)'
_computing_structure_solution 'SHELXS-97 (Sheldrick 2008)'
_diffrn_ambient_temperature 100(2)
_diffrn_measured_fraction_theta_full 1.000
_diffrn_measured_fraction_theta_max 1.000
_diffrn_measurement_device_type 'Bruker APEX-II CCD'
_diffrn_measurement_method '\f and \w scans'
_diffrn_radiation_type MoK\a
_diffrn_radiation_wavelength 0.71073
_diffrn_reflns_av_R_equivalents 0.0554
_diffrn_reflns_av_unetI/netI 0.0230
_diffrn_reflns_Laue_measured_fraction_full 1.000
_diffrn_reflns_Laue_measured_fraction_max 1.000
_diffrn_reflns_limit_h_max 11
_diffrn_reflns_limit_h_min -11
_diffrn_reflns_limit_k_max 21
_diffrn_reflns_limit_k_min -21
_diffrn_reflns_limit_l_max 17
_diffrn_reflns_limit_l_min -17
_diffrn_reflns_number 47238
_diffrn_reflns_point_group_measured_fraction_full 1.000
_diffrn_reflns_point_group_measured_fraction_max 1.000
_diffrn_reflns_theta_full 25.242
_diffrn_reflns_theta_max 26.417
_diffrn_reflns_theta_min 2.344
_exptl_absorpt_coefficient_mu 0.763
_exptl_absorpt_correction_T_max 0.7454
_exptl_absorpt_correction_T_min 0.6734
_exptl_absorpt_correction_type multi-scan
_exptl_absorpt_process_details 'SADABS-2014/5 (Bruker,2014)'
_exptl_crystal_colour yellow
_exptl_crystal_density_diffrn 1.675
_exptl_crystal_description needle
_exptl_crystal_F_000 1144
_exptl_crystal_size_max 0.400
_exptl_crystal_size_mid 0.070
_exptl_crystal_size_min 0.010
_refine_diff_density_max 0.762
_refine_diff_density_min -0.618
_refine_diff_density_rms 0.073
_refine_ls_extinction_method none
_refine_ls_goodness_of_fit_ref 1.044
_refine_ls_hydrogen_treatment constr
_refine_ls_matrix_type full
_refine_ls_number_parameters 307
_refine_ls_number_reflns 4651
_refine_ls_number_restraints 0
_refine_ls_restrained_S_all 1.044
_refine_ls_R_factor_all 0.0362
_refine_ls_R_factor_gt 0.0268
_refine_ls_shift/su_max 0.001
_refine_ls_shift/su_mean 0.000
_refine_ls_structure_factor_coef Fsqd
_refine_ls_weighting_details 'w=1/[\s^2^(Fo^2^)+(0.0256P)^2^+3.5769P] where P=(Fo^2^+2Fc^2^)/3'
_refine_ls_weighting_scheme calc
_refine_ls_wR_factor_gt 0.0622
_refine_ls_wR_factor_ref 0.0667
_reflns_Friedel_coverage 0.000
_reflns_number_gt 4007
_reflns_number_total 4651
_reflns_threshold_expression 'I > 2\s(I)'
_cod_data_source_file c6cc05811f2.cif
_cod_data_source_block TcNOCpPPh3_CO
_cod_depositor_comments
;
The following automatic conversions were performed:

data item '_exptl_absorpt_correction_type' value 'Multi-Scan' was
changed to 'multi-scan' in accordance with the
/home/saulius/struct/COD-crude-data/automatic-downloads/DataCite-retrospective/RSC/depositions/lib/dictionaries/cif_core.dic
dictionary named 'cif_core.dic' version 2.4.2 last updated on
2011-04-26.

Automatic conversion script
Id: cif_fix_values 6909 2019-04-08 15:41:33Z antanas 
;
_cod_original_sg_symbol_H-M 'P 21/c'
_cod_database_code 7124951
_shelx_shelxl_version_number 2014/7
_shelx_space_group_comment
;
The symmetry employed for this shelxl refinement is uniquely defined
by the following loop, which should always be used as a source of
symmetry information in preference to the above space-group names.
They are only intended as comments.
;
_shelx_estimated_absorpt_t_min 0.750
_shelx_estimated_absorpt_t_max 0.992

loop_
_space_group_symop_operation_xyz
'x, y, z'
'-x, y+1/2, -z+1/2'
'-x, -y, -z'
'x, -y-1/2, z-1/2'

loop_
_atom_site_label
_atom_site_type_symbol
_atom_site_fract_x
_atom_site_fract_y
_atom_site_fract_z
_atom_site_U_iso_or_equiv
_atom_site_adp_type
_atom_site_occupancy
_atom_site_site_symmetry_order
_atom_site_calc_flag
_atom_site_refinement_flags_posn
_atom_site_refinement_flags_adp
Tc1 Tc 0.52113(2) 0.12824(2) 0.66175(2) 0.01504(7) Uani 1 1 d . .
P1 P 0.73724(6) 0.18412(3) 0.61907(4) 0.01007(12) Uani 1 1 d . .
C21 C 0.8891(2) 0.17112(13) 0.71723(16) 0.0126(4) Uani 1 1 d . .
O20 O 0.6145(2) -0.02295(10) 0.58431(14) 0.0269(4) Uani 1 1 d . .
C31 C 0.7931(2) 0.14139(12) 0.51450(16) 0.0129(4) Uani 1 1 d . .
C12 C 0.5981(2) 0.32739(13) 0.59586(16) 0.0141(5) Uani 1 1 d . .
H12 H 0.5164 0.3023 0.6141 0.017 Uiso 1 1 calc R U
C22 C 0.9588(2) 0.23312(13) 0.76765(17) 0.0162(5) Uani 1 1 d . .
H22 H 0.9387 0.2840 0.7448 0.019 Uiso 1 1 calc R U
C16 C 0.8450(2) 0.32322(13) 0.56263(17) 0.0150(5) Uani 1 1 d . .
H16 H 0.9312 0.2951 0.5576 0.018 Uiso 1 1 calc R U
C20 C 0.5789(2) 0.03365(13) 0.61231(17) 0.0139(5) Uani 1 1 d . .
C36 C 0.6885(3) 0.13573(13) 0.43117(17) 0.0174(5) Uani 1 1 d . .
H36 H 0.5907 0.1521 0.4312 0.021 Uiso 1 1 calc R U
C13 C 0.5909(3) 0.40565(13) 0.57386(17) 0.0159(5) Uani 1 1 d . .
H13 H 0.5039 0.4338 0.5767 0.019 Uiso 1 1 calc R U
C14 C 0.7101(3) 0.44215(13) 0.54803(17) 0.0168(5) Uani 1 1 d . .
H14 H 0.7056 0.4957 0.5343 0.020 Uiso 1 1 calc R U
O10 O 0.3231(2) 0.18259(12) 0.48597(15) 0.0356(5) Uani 1 1 d . .
C15 C 0.8368(3) 0.40116(13) 0.54195(18) 0.0176(5) Uani 1 1 d . .
H15 H 0.9180 0.4267 0.5236 0.021 Uiso 1 1 calc R U
C11 C 0.7257(2) 0.28603(12) 0.59097(16) 0.0115(4) Uani 1 1 d . .
N10 N 0.4038(2) 0.16096(13) 0.55183(17) 0.0249(5) Uani 1 1 d . .
C34 C 0.8678(3) 0.08174(13) 0.34818(18) 0.0205(5) Uani 1 1 d . .
H34 H 0.8932 0.0611 0.2916 0.025 Uiso 1 1 calc R U
C25 C 1.0218(3) 0.08417(14) 0.83319(18) 0.0196(5) Uani 1 1 d . .
H25 H 1.0444 0.0332 0.8551 0.023 Uiso 1 1 calc R U
C26 C 0.9225(3) 0.09617(13) 0.75034(18) 0.0168(5) Uani 1 1 d . .
H26 H 0.8765 0.0535 0.7156 0.020 Uiso 1 1 calc R U
C3 C 0.5928(3) 0.16962(15) 0.81701(18) 0.0231(5) Uani 1 1 d . .
H3 H 0.6883 0.1949 0.8436 0.028 Uiso 1 1 calc R U
C24 C 1.0892(3) 0.14655(16) 0.88512(18) 0.0229(6) Uani 1 1 d . .
H24 H 1.1561 0.1382 0.9429 0.027 Uiso 1 1 calc R U
C2 C 0.5645(3) 0.09032(16) 0.81689(19) 0.0281(6) Uani 1 1 d . .
H2 H 0.6347 0.0494 0.8454 0.034 Uiso 1 1 calc R U
C23 C 1.0580(3) 0.22065(15) 0.85178(18) 0.0222(5) Uani 1 1 d . .
H23 H 1.1045 0.2632 0.8865 0.027 Uiso 1 1 calc R U
C35 C 0.7258(3) 0.10651(14) 0.34862(18) 0.0193(5) Uani 1 1 d . .
H35 H 0.6541 0.1034 0.2922 0.023 Uiso 1 1 calc R U
C32 C 0.9363(3) 0.11676(14) 0.51345(18) 0.0190(5) Uani 1 1 d . .
H32 H 1.0087 0.1203 0.5695 0.023 Uiso 1 1 calc R U
C33 C 0.9724(3) 0.08706(14) 0.42998(19) 0.0234(6) Uani 1 1 d . .
H33 H 1.0698 0.0703 0.4293 0.028 Uiso 1 1 calc R U
C4 C 0.3518(3) 0.15235(18) 0.7551(2) 0.0300(6) Uani 1 1 d . .
H4 H 0.2455 0.1632 0.7316 0.036 Uiso 1 1 calc R U
C1 C 0.4126(3) 0.07986(16) 0.7788(2) 0.0303(6) Uani 1 1 d . .
H1 H 0.3574 0.0302 0.7764 0.036 Uiso 1 1 calc R U
C5 C 0.4619(3) 0.20792(15) 0.77770(19) 0.0261(6) Uani 1 1 d . .
H5 H 0.4481 0.2649 0.7725 0.031 Uiso 1 1 calc R U
F1 F 0.13506(17) 0.09886(9) 0.23831(12) 0.0320(4) Uani 1 1 d . .
F2 F 0.37833(16) 0.10543(9) 0.23236(12) 0.0296(4) Uani 1 1 d . .
F3 F 0.21689(18) 0.06077(9) 0.10531(12) 0.0319(4) Uani 1 1 d . .
F4 F 0.21912(17) 0.18766(9) 0.14311(12) 0.0323(4) Uani 1 1 d . .
B1 B 0.2362(3) 0.11323(15) 0.1801(2) 0.0180(6) Uani 1 1 d . .

loop_
_atom_site_aniso_label
_atom_site_aniso_U_11
_atom_site_aniso_U_22
_atom_site_aniso_U_33
_atom_site_aniso_U_23
_atom_site_aniso_U_13
_atom_site_aniso_U_12
Tc1 0.01365(10) 0.01800(10) 0.01415(11) -0.00073(8) 0.00433(7) -0.00445(7)
P1 0.0101(3) 0.0092(2) 0.0110(3) 0.0002(2) 0.0020(2) 0.0004(2)
C21 0.0114(10) 0.0165(11) 0.0106(11) 0.0014(9) 0.0041(8) 0.0017(8)
O20 0.0331(10) 0.0223(10) 0.0249(10) -0.0024(8) 0.0039(8) -0.0002(8)
C31 0.0163(11) 0.0103(10) 0.0131(11) -0.0002(8) 0.0051(9) -0.0012(8)
C12 0.0154(11) 0.0142(11) 0.0133(12) 0.0003(9) 0.0044(9) -0.0001(8)
C22 0.0159(11) 0.0157(11) 0.0172(12) -0.0024(9) 0.0032(9) 0.0002(9)
C16 0.0156(11) 0.0142(11) 0.0165(12) -0.0017(9) 0.0061(9) 0.0006(9)
C20 0.0156(11) 0.0124(11) 0.0134(12) 0.0018(9) 0.0018(9) -0.0028(8)
C36 0.0154(11) 0.0188(12) 0.0178(12) 0.0006(9) 0.0024(9) 0.0005(9)
C13 0.0200(12) 0.0143(11) 0.0139(12) 0.0009(9) 0.0042(9) 0.0063(9)
C14 0.0241(12) 0.0099(10) 0.0156(12) 0.0012(9) 0.0014(9) -0.0001(9)
O10 0.0274(10) 0.0435(12) 0.0304(12) 0.0040(9) -0.0094(9) 0.0094(9)
C15 0.0207(12) 0.0147(11) 0.0182(13) -0.0002(9) 0.0056(10) -0.0047(9)
C11 0.0143(11) 0.0105(10) 0.0095(11) -0.0005(8) 0.0018(8) 0.0005(8)
N10 0.0195(11) 0.0274(11) 0.0271(13) -0.0027(10) 0.0025(10) -0.0012(9)
C34 0.0307(14) 0.0154(11) 0.0185(13) -0.0030(10) 0.0128(11) -0.0014(10)
C25 0.0159(11) 0.0233(12) 0.0201(13) 0.0074(10) 0.0047(10) 0.0042(9)
C26 0.0161(11) 0.0156(11) 0.0191(13) 0.0020(9) 0.0042(9) 0.0001(9)
C3 0.0241(13) 0.0327(14) 0.0144(13) -0.0056(11) 0.0084(10) -0.0032(11)
C24 0.0134(11) 0.0410(15) 0.0140(13) 0.0023(11) 0.0014(9) 0.0054(10)
C2 0.0425(16) 0.0273(14) 0.0153(14) 0.0042(11) 0.0073(12) 0.0138(12)
C23 0.0165(12) 0.0299(14) 0.0192(14) -0.0084(11) 0.0003(10) -0.0003(10)
C35 0.0254(13) 0.0189(12) 0.0128(12) -0.0006(9) 0.0015(10) -0.0044(10)
C32 0.0168(11) 0.0206(12) 0.0197(13) -0.0020(10) 0.0035(9) 0.0015(9)
C33 0.0218(13) 0.0229(13) 0.0281(15) -0.0033(11) 0.0114(11) 0.0037(10)
C4 0.0202(13) 0.0515(18) 0.0212(15) -0.0002(13) 0.0115(11) 0.0048(12)
C1 0.0440(17) 0.0295(14) 0.0218(15) -0.0017(11) 0.0181(13) -0.0189(13)
C5 0.0396(16) 0.0211(13) 0.0204(14) 0.0017(10) 0.0125(12) 0.0077(11)
F1 0.0253(8) 0.0384(9) 0.0369(10) -0.0007(8) 0.0175(7) -0.0017(7)
F2 0.0177(7) 0.0383(9) 0.0319(9) 0.0075(7) 0.0017(6) -0.0016(6)
F3 0.0356(9) 0.0295(8) 0.0309(9) -0.0090(7) 0.0067(7) 0.0045(7)
F4 0.0318(9) 0.0215(8) 0.0423(10) 0.0061(7) 0.0034(7) 0.0000(6)
B1 0.0150(12) 0.0180(13) 0.0217(15) 0.0003(11) 0.0053(11) 0.0018(10)

loop_
_atom_type_symbol
_atom_type_description
_atom_type_scat_dispersion_real
_atom_type_scat_dispersion_imag
_atom_type_scat_source
C C 0.0033 0.0016 'International Tables Vol C Tables 4.2.6.8 and 6.1.1.4'
H H 0.0000 0.0000 'International Tables Vol C Tables 4.2.6.8 and 6.1.1.4'
B B 0.0013 0.0007 'International Tables Vol C Tables 4.2.6.8 and 6.1.1.4'
N N 0.0061 0.0033 'International Tables Vol C Tables 4.2.6.8 and 6.1.1.4'
O O 0.0106 0.0060 'International Tables Vol C Tables 4.2.6.8 and 6.1.1.4'
F F 0.0171 0.0103 'International Tables Vol C Tables 4.2.6.8 and 6.1.1.4'
P P 0.1023 0.0942 'International Tables Vol C Tables 4.2.6.8 and 6.1.1.4'
Tc Tc -1.4390 0.7593 'International Tables Vol C Tables 4.2.6.8 and 6.1.1.4'

loop_
_geom_angle_atom_site_label_1
_geom_angle_atom_site_label_2
_geom_angle_atom_site_label_3
_geom_angle
N10 Tc1 C20 96.54(10)
N10 Tc1 C1 118.28(11)
C20 Tc1 C1 98.32(10)
N10 Tc1 C4 94.47(10)
C20 Tc1 C4 130.27(10)
C1 Tc1 C4 35.90(11)
N10 Tc1 C2 153.82(10)
C20 Tc1 C2 95.63(10)
C1 Tc1 C2 36.68(11)
C4 Tc1 C2 60.24(10)
N10 Tc1 C5 104.35(10)
C20 Tc1 C5 155.05(10)
C1 Tc1 C5 59.79(10)
C4 Tc1 C5 35.68(10)
C2 Tc1 C5 59.83(9)
N10 Tc1 C3 138.53(10)
C20 Tc1 C3 124.92(10)
C1 Tc1 C3 59.79(10)
C4 Tc1 C3 59.41(10)
C2 Tc1 C3 35.59(10)
C5 Tc1 C3 35.62(9)
N10 Tc1 P1 92.97(7)
C20 Tc1 P1 87.27(7)
C1 Tc1 P1 147.10(8)
C4 Tc1 P1 140.31(8)
C2 Tc1 P1 110.70(8)
C5 Tc1 P1 104.87(7)
C3 Tc1 P1 90.42(7)
C11 P1 C21 107.41(10)
C11 P1 C31 103.34(10)
C21 P1 C31 106.66(10)
C11 P1 Tc1 115.58(7)
C21 P1 Tc1 108.75(7)
C31 P1 Tc1 114.51(7)
C22 C21 C26 119.5(2)
C22 C21 P1 121.89(17)
C26 C21 P1 118.06(17)
C36 C31 C32 119.0(2)
C36 C31 P1 118.04(17)
C32 C31 P1 122.88(18)
C13 C12 C11 119.9(2)
C13 C12 H12 120.1
C11 C12 H12 120.1
C21 C22 C23 120.0(2)
C21 C22 H22 120.0
C23 C22 H22 120.0
C15 C16 C11 119.7(2)
C15 C16 H16 120.1
C11 C16 H16 120.1
O20 C20 Tc1 178.9(2)
C35 C36 C31 120.7(2)
C35 C36 H36 119.7
C31 C36 H36 119.7
C14 C13 C12 120.0(2)
C14 C13 H13 120.0
C12 C13 H13 120.0
C13 C14 C15 120.5(2)
C13 C14 H14 119.8
C15 C14 H14 119.8
C16 C15 C14 120.2(2)
C16 C15 H15 119.9
C14 C15 H15 119.9
C12 C11 C16 119.8(2)
C12 C11 P1 120.55(17)
C16 C11 P1 119.68(16)
O10 N10 Tc1 175.6(2)
C33 C34 C35 120.0(2)
C33 C34 H34 120.0
C35 C34 H34 120.0
C26 C25 C24 120.3(2)
C26 C25 H25 119.8
C24 C25 H25 119.8
C25 C26 C21 120.2(2)
C25 C26 H26 119.9
C21 C26 H26 119.9
C2 C3 C5 108.4(2)
C2 C3 Tc1 70.83(15)
C5 C3 Tc1 71.68(15)
C2 C3 H3 125.8
C5 C3 H3 125.8
Tc1 C3 H3 125.8
C23 C24 C25 119.5(2)
C23 C24 H24 120.2
C25 C24 H24 120.2
C3 C2 C1 107.3(2)
C3 C2 Tc1 73.58(15)
C1 C2 Tc1 71.08(15)
C3 C2 H2 126.2
C1 C2 H2 126.2
Tc1 C2 H2 126.2
C24 C23 C22 120.4(2)
C24 C23 H23 119.8
C22 C23 H23 119.8
C36 C35 C34 120.0(2)
C36 C35 H35 120.0
C34 C35 H35 120.0
C33 C32 C31 119.8(2)
C33 C32 H32 120.1
C31 C32 H32 120.1
C34 C33 C32 120.5(2)
C34 C33 H33 119.7
C32 C33 H33 119.7
C1 C4 C5 108.7(2)
C1 C4 Tc1 71.63(15)
C5 C4 Tc1 73.19(15)
C1 C4 H4 125.6
C5 C4 H4 125.6
Tc1 C4 H4 125.6
C4 C1 C2 107.8(2)
C4 C1 Tc1 72.47(15)
C2 C1 Tc1 72.24(15)
C4 C1 H1 125.9
C2 C1 H1 125.9
Tc1 C1 H1 125.9
C4 C5 C3 107.8(2)
C4 C5 Tc1 71.12(15)
C3 C5 Tc1 72.70(15)
C4 C5 H5 126.0
C3 C5 H5 126.0
Tc1 C5 H5 126.0
F1 B1 F3 109.6(2)
F1 B1 F4 110.6(2)
F3 B1 F4 109.1(2)
F1 B1 F2 109.7(2)
F3 B1 F2 109.0(2)
F4 B1 F2 108.9(2)

loop_
_geom_bond_atom_site_label_1
_geom_bond_atom_site_label_2
_geom_bond_distance
Tc1 N10 1.832(2)
Tc1 C20 1.903(2)
Tc1 C1 2.261(3)
Tc1 C4 2.271(3)
Tc1 C2 2.276(3)
Tc1 C5 2.298(3)
Tc1 C3 2.311(3)
Tc1 P1 2.4006(6)
P1 C11 1.814(2)
P1 C21 1.814(2)
P1 C31 1.822(2)
C21 C22 1.389(3)
C21 C26 1.401(3)
O20 C20 1.133(3)
C31 C36 1.397(3)
C31 C32 1.397(3)
C12 C13 1.394(3)
C12 C11 1.396(3)
C12 H12 0.9500
C22 C23 1.393(3)
C22 H22 0.9500
C16 C15 1.385(3)
C16 C11 1.402(3)
C16 H16 0.9500
C36 C35 1.382(3)
C36 H36 0.9500
C13 C14 1.380(3)
C13 H13 0.9500
C14 C15 1.389(3)
C14 H14 0.9500
O10 N10 1.155(3)
C15 H15 0.9500
C34 C33 1.381(4)
C34 C35 1.386(4)
C34 H34 0.9500
C25 C26 1.378(3)
C25 C24 1.396(4)
C25 H25 0.9500
C26 H26 0.9500
C3 C2 1.402(4)
C3 C5 1.410(4)
C3 H3 1.0000
C24 C23 1.385(4)
C24 H24 0.9500
C2 C1 1.427(4)
C2 H2 1.0000
C23 H23 0.9500
C35 H35 0.9500
C32 C33 1.393(4)
C32 H32 0.9500
C33 H33 0.9500
C4 C1 1.397(4)
C4 C5 1.400(4)
C4 H4 1.0000
C1 H1 1.0000
C5 H5 1.0000
F1 B1 1.382(3)
F2 B1 1.400(3)
F3 B1 1.390(3)
F4 B1 1.395(3)
